data_2002084
loop_
_publ_author_name
'Triki, S.'
'Ouahab, L.'
'Grandjean, D.'

_publ_section_title
;
 Structure of the tetrakis(2,2',5,5'-tetrathiafulvalene) hexatungstate
 acetonitrile solvate salt (TTF)~4~W~6~O~19~.0.5(CH~3~CN)
;
_journal_issue 1
_journal_name_full 'Acta Crystallographica Section C'
_journal_page_first 132
_journal_page_last 135
_journal_paper_doi 10.1107/S0108270192008643
_journal_volume 49
_journal_year 1993
_chemical_formula_sum 'C26 H18 N O19 S16 W6'
_chemical_formula_weight 2262.50
_space_group_IT_number 2
_symmetry_cell_setting monoclinic
_symmetry_space_group_name_Hall '-P 1'
_symmetry_space_group_name_H-M 'P -1'
_atom_type_scat_source IntTabIV
_cell_angle_alpha 90
_cell_angle_beta 100.75(3)
_cell_angle_gamma 90
_cell_formula_units_Z 4
_cell_length_a 14.399(6)
_cell_length_b 20.51(2)
_cell_length_c 16.817(5)
_cell_measurement_reflns_used 25
_cell_measurement_temperature 293
_cell_measurement_theta_max 10
_cell_measurement_theta_min 7.5
_cell_volume 4879(5)
_diffrn_measurement_device 'Enraf-Nonius CAD-4'
_diffrn_measurement_method \q-2\q
_diffrn_radiation_type 'Mo K\a'
_diffrn_radiation_wavelength 0.71073
_diffrn_reflns_av_R_equivalents 0.058
_diffrn_reflns_limit_h_max 17
_diffrn_reflns_limit_h_min -17
_diffrn_reflns_limit_k_max 24
_diffrn_reflns_limit_k_min 0
_diffrn_reflns_limit_l_max 20
_diffrn_reflns_limit_l_min 0
_diffrn_reflns_number 8964
_diffrn_reflns_theta_max 25
_diffrn_standards_decay_% <4
_diffrn_standards_number 3
_exptl_absorpt_coefficient_mu 15.128
_exptl_absorpt_correction_T_max 1.250
_exptl_absorpt_correction_T_min 0.797
_exptl_absorpt_correction_type 'empirical (DIFABS: Walker & Stuart, 1983)'
_exptl_crystal_colour black
_exptl_crystal_density_diffrn 3.08
_exptl_crystal_description needles
_exptl_crystal_size_max 0.5
_exptl_crystal_size_mid 0.16
_exptl_crystal_size_min 0.16
_refine_diff_density_max 1.461
_refine_diff_density_min -1.096
_refine_ls_extinction_coef g=1.517E-8
_refine_ls_goodness_of_fit_obs 1.045
_refine_ls_hydrogen_treatment noref
_refine_ls_number_parameters 620
_refine_ls_number_reflns 4010
_refine_ls_R_factor_obs 0.033
_refine_ls_shift/esd_max 0.01
_refine_ls_structure_factor_coef F
_refine_ls_weighting_details 'w = 4F~o~^2^/[\s(I)^2^+(0.06F~o~^2^)^2^]'
_refine_ls_weighting_scheme calc
_refine_ls_wR_factor_obs 0.042
_reflns_number_observed 4010
_reflns_number_total 8636
_reflns_observed_criterion I>=3\s
_cod_data_source_file pa1021.cif
_cod_data_source_block pa1021_structure_1_of_1
_cod_depositor_comments
;
The following automatic conversions were performed:

'_refine_ls_weighting_scheme' value 'w =
4F~o~^2^/[\s(I)^2^+(0.06F~o~^2^)^2^]' was changed to 'calc'. New tag
'_refine_ls_weighting_details' was created. The value of the new tag
was set to 'w = 4F~o~^2^/[\s(I)^2^+(0.06F~o~^2^)^2^]'.

Automatic conversion script
Id: cif_fix_values 3143 2015-03-26 13:38:13Z robertas 
;
_cod_original_cell_volume 4879
_cod_original_sg_symbol_Hall '-P 2y1'
_cod_original_sg_symbol_H-M 'P 1 21/m 1'
_cod_original_formula_sum 'C26 H18 N1 O19 S16 W6'
_cod_database_code 2002084

loop_
_symmetry_equiv_pos_as_xyz
x,y,z
-x,-y,-z

loop_
_atom_site_label
_atom_site_fract_x
_atom_site_fract_y
_atom_site_fract_z
W1 -.12725(4) .00241(4) .06718(4)
W2 .07862(5) .07584(4) .09124(4)
W3 -.06758(5) .08385(4) -.08422(4)
O1 -.0410(7) .0641(6) .1262(6)
O2 -.1562(7) .0704(6) -.0140(7)
O3 -.2212(7) .0029(7) .1144(6)
O4 .0089(8) .1281(6) .0053(7)
O5 -.0473(8) -.0654(6) .1215(6)
O6 -.1663(7) -.0586(6) -.0194(6)
O7 .1173(7) -.0070(6) .1385(6)
O8 .1378(8) .1291(7) .1584(7)
O9 -.1180(10) .1458(7) -.1471(7)
O10 .0 .0 .0
W11 .40848(5) .49373(4) .60004(4)
W22 .61658(6) .55581(4) .58820(5)
W33 .42695(6) .59769(4) .45608(5)
O11 .5336(9) .6224(6) .5356(7)
O12 .6513(8) .4655(7) .6054(6)
O13 .5206(8) .5403(7) .6509(7)
O14 .3339(9) .4487(7) .5110(7)
O15 .3730(10) .6688(6) .4250(8)
O16 .3454(9) .4899(7) .6763(7)
O17 .6998(9) .5963(8) .6556(9)
O18 .3674(8) .5733(6) .5460(6)
O19 .4856(8) .4171(6) .6149(7)
O20 .5 .5 .5
S1 .3585(3) .5828(2) .0391(3)
S2 .5471(3) .5819(3) .1395(3)
S3 .4484(3) .5837(3) -.1215(3)
S4 .6376(3) .5831(2) -.0226(3)
C1 .4780(10) .5835(8) .0440(10)
C2 .5180(10) .5835(8) -.0263(9)
C3 .3660(10) .5835(9) .1420(10)
C4 .4520(10) .5833(8) .1880(10)
C5 .5400(10) .5890(10) -.1720(10)
C6 .6330(10) .5870(10) -.1220(10)
S5 .1827(4) .3217(3) .8155(3)
S6 .2940(4) .3219(3) .6645(3)
C7 .219(2) .25 .7730(10)
C8 .263(2) .25 .7080(10)
C9 .146(2) .2820(10) .8930(10)
C10 .3490(10) .2820(10) .5960(10)
S7 .4083(5) .75 -.0455(4)
S8 .5938(5) .75 .0655(5)
S9 .2996(5) .75 .1044(5)
S10 .4835(6) .75 .2197(5)
C11 .470(2) .75 .054(2)
C12 .422(2) .75 .1190(10)
C13 .514(2) .75 -.085(2)
C14 .592(2) .75 -.033(2)
C15 .295(2) .75 .204(2)
C16 .377(2) .75 .2570(10)
S11 .0723(3) .6664(3) .6346(3)
S12 -.1173(3) .6660(3) .5400(3)
S13 .1592(4) .6655(3) .4704(3)
S14 -.0313(4) .6686(3) .3748(3)
C17 .0040(10) .6670(10) .5410(10)
C18 .0400(10) .6663(9) .4690(10)
C19 -.0200(10) .6650(10) .6850(10)
C20 -.1070(10) .6670(10) .6450(10)
C21 .1460(10) .6640(10) .3630(10)
C22 .0600(10) .6650(10) .3230(10)
S15 .0688(4) .5015(3) .3945(3)
S16 -.1317(4) .5045(3) .4113(3)
C23 -.0130(10) .5010(10) .4584(9)
C24 -.018(2) .5040(10) .3070(10)
C25 -.109(2) .5060(10) .3130(10)
S17 .1997(4) .6785(3) .8302(3)
S18 .3382(4) .6788(3) .6969(3)
C26 .243(2) .750 .7900(10)
C27 .3000(10) .750 .7370(10)
C28 .1400(10) .7170(10) .8990(10)
C29 .4190(10) .7190(10) .6480(10)
N1* .324(3) .25 .394(2)
C30* .320(3) .25 .320(3)
C31* .309(4) .25 .240(3)

loop_
_geom_angle_atom_site_label_1
_geom_angle_atom_site_label_2
_geom_angle_atom_site_label_3
_geom_angle
_geom_angle_publ_flag
O1 W1 O2 85.6(5) yes
O1 W1 O3 104.5(5) yes
O1 W1 O5 87.6(5) yes
O1 W1 O6 153.1(5) yes
O2 W1 O3 103.9(5) yes
O2 W1 O5 152.1(5) yes
O2 W1 O6 86.6(5) yes
O3 W1 O5 104.0(5) yes
O3 W1 O6 102.3(5) yes
O5 W1 O6 87.4(5) yes
O1 W2 O4 85.9(5) yes
O1 W2 O6 152.5(4) yes
O1 W2 O7 88.3(5) yes
O1 W2 O8 104.2(5) yes
O4 W2 O6 86.7(5) yes
O4 W2 O7 151.3(5) yes
O4 W2 O8 105.7(6) yes
O6 W2 O7 85.6(5) yes
O6 W2 O8 103.3(5) yes
O7 W2 O8 103.0(5) yes
O2 W3 O4 86.2(5) yes
O2 W3 O5 153.0(5) yes
O2 W3 O7 86.7(5) yes
O2 W3 O9 103.4(6) yes
O4 W3 O5 86.9(5) yes
O4 W3 O7 151.8(5) yes
O4 W3 O9 104.3(6) yes
O5 W3 O7 87.1(5) yes
O5 W3 O9 103.7(6) yes
O7 W3 O9 103.8(5) yes
O13 W11 O14 152.5(5) yes
O13 W11 O16 102.0(5) yes
O13 W11 O18 86.9(5) yes
O13 W11 O19 86.1(5) yes
O14 W11 O16 105.5(6) yes
O14 W11 O18 87.8(5) yes
O14 W11 O19 86.2(5) yes
O16 W11 O18 103.7(6) yes
O16 W11 O19 103.9(6) yes
O18 W11 O19 152.3(5) yes
O11 W22 O12 151.1(5) yes
O11 W22 O13 85.4(5) yes
O11 W22 O14 86.3(5) yes
O11 W22 O17 105.1(6) yes
O12 W22 O13 87.3(5) yes
O12 W22 O14 87.5(5) yes
O12 W22 O17 103.8(6) yes
O13 W22 O14 152.5(5) yes
O13 W22 O17 101.8(6) yes
O14 W22 O17 105.7(6) yes
O11 W33 O12 152.1(5) yes
O11 W33 O15 104.6(6) yes
O11 W33 O18 86.4(5) yes
O11 W33 O19 86.7(5) yes
O12 W33 O15 103.2(6) yes
O12 W33 O18 86.8(5) yes
O12 W33 O19 86.9(5) yes
O15 W33 O18 102.6(6) yes
O15 W33 O19 105.2(6) yes
O18 W33 O19 152.1(5) yes

loop_
_geom_bond_atom_site_label_1
_geom_bond_atom_site_label_2
_geom_bond_site_symmetry_1
_geom_bond_site_symmetry_2
_geom_bond_distance
_geom_bond_publ_flag
W1 W2 . . 2.3820(10) yes
W1 W3 . . 3.2900(10) yes
W2 W3 . . 3.2940(10) yes
W1 W2 . 2_555 3.2950(10) yes
W1 W3 . 2_555 3.2840(10) yes
W2 W3 . 2_555 3.2800(10) yes
W1 O1 . . 1.920(10) yes
W1 O2 . . 1.940(10) yes
W1 O3 . . 1.690(10) yes
W1 O5 . . 1.920(10) yes
W1 O6 . . 1.920(10) yes
W1 O10 . . 2.3250(10) yes
W2 O1 . . 1.940(10) yes
W2 O4 . . 1.920(10) yes
W2 O6 . . 1.940(10) yes
W2 O7 . . 1.910(10) yes
W2 O8 . . 1.680(10) yes
W2 O10 . . 2.3250(10) yes
W3 O2 . . 1.910(10) yes
W3 O4 . . 1.920(10) yes
W3 O5 . . 1.910(10) yes
W3 O7 . . 1.890(10) yes
W3 O9 . . 1.720(10) yes
W3 O10 . . 2.3230(10) yes
W11 W22 . . 3.2960(10) yes
W11 W33 . . 3.2740(10) yes
W22 W33 . . 3.2970(10) yes
W11 W22 . 2_666 3.2800(10) yes
W11 W33 . 2_666 3.2950(10) yes
W22 W33 . 2_666 3.2690(10) yes
W11 O13 . . 1.930(10) yes
W11 O14 . . 1.910(10) yes
W11 O16 . . 1.710(10) yes
W11 O18 . . 1.910(10) yes
W11 O19 . . 1.910(10) yes
W11 O20 . . 2.3260(10) yes
W22 O11 . . 1.920(10) yes
W22 O12 . . 1.930(10) yes
W22 O13 . . 1.910(10) yes
W22 O14 . . 1.930(10) yes
W22 O17 . . 1.700(10) yes
W22 O20 . . 2.3240(10) yes
W33 O11 . . 1.910(10) yes
W33 O12 . . 1.890(10) yes
W33 O15 . . 1.690(10) yes
W33 O18 . . 1.940(10) yes
W33 O19 . . 1.910(10) yes
W33 O20 . . 2.3190(10) yes
